data_7054233
loop_
_publ_author_name
'Petrosyants, Svetlana'
'Dobrokhotova, Zhanna'
'Ilyukhin, Andrey'
'Novotortsev, Vladimir'

_publ_section_title
;
 Supramolecular aggregation of yttrium thiocyanate with
 4,4&#x2032;-bipyridine
;
_journal_issue 8
_journal_name_full 'New Journal of Chemistry'
_journal_page_first 3803
_journal_paper_doi 10.1039/C4NJ00598H
_journal_volume 38
_journal_year 2014
_chemical_absolute_configuration ad
_chemical_formula_moiety 'C15 H20 N5 O4 S3 Y, C10 H8 N2'
_chemical_formula_sum 'C25 H28 N7 O4 S3 Y'
_chemical_formula_weight 675.63
_chemical_name_systematic
;
 ?
;
_space_group_IT_number 19
_symmetry_cell_setting orthorhombic
_symmetry_Int_Tables_number 19
_symmetry_space_group_name_Hall 'P 2ac 2ab'
_symmetry_space_group_name_H-M 'P 21 21 21'
_atom_sites_solution_hydrogens mixed
_audit_creation_date 2014-05-19T16:24:16-00:00
_audit_creation_method 'WinGX routine CIF_UPDATE'
_cell_angle_alpha 90
_cell_angle_beta 90
_cell_angle_gamma 90
_cell_formula_units_Z 4
_cell_length_a 13.6795(5)
_cell_length_b 14.0922(6)
_cell_length_c 15.6687(7)
_cell_measurement_reflns_used 1886
_cell_measurement_temperature 150(2)
_cell_measurement_theta_max 25.38
_cell_measurement_theta_min 2.6
_cell_volume 3020.5(2)
_computing_cell_refinement 'Bruker SAINT'
_computing_data_collection 'Bruker APEX2'
_computing_data_reduction 'Bruker SAINT'
_computing_molecular_graphics 'Bruker SHELXTL'
_computing_publication_material 'Bruker SHELXTL'
_computing_structure_refinement 'SHELXL-2013 (Sheldrick, 2013)'
_computing_structure_solution 'SHELXS-2013 (Sheldrick, 2008)'
_diffrn_ambient_temperature 150(2)
_diffrn_measured_fraction_theta_full 0.991
_diffrn_measured_fraction_theta_max 0.975
_diffrn_measurement_device_type 'Bruker APEX-II CCD'
_diffrn_measurement_method '\f and \w scans'
_diffrn_radiation_monochromator graphite
_diffrn_radiation_type MoK\a
_diffrn_radiation_wavelength 0.71073
_diffrn_reflns_av_R_equivalents 0.0594
_diffrn_reflns_Laue_measured_fraction_full 0.991
_diffrn_reflns_Laue_measured_fraction_max 0.975
_diffrn_reflns_limit_h_max 17
_diffrn_reflns_limit_h_min -9
_diffrn_reflns_limit_k_max 6
_diffrn_reflns_limit_k_min -18
_diffrn_reflns_limit_l_max 20
_diffrn_reflns_limit_l_min -20
_diffrn_reflns_number 12585
_diffrn_reflns_point_group_measured_fraction_full 0.991
_diffrn_reflns_point_group_measured_fraction_max 0.973
_diffrn_reflns_theta_full 25.242
_diffrn_reflns_theta_max 27.492
_diffrn_reflns_theta_min 2.449
_diffrn_standards_number 0
_exptl_absorpt_coefficient_mu 2.181
_exptl_absorpt_correction_T_max 0.7457
_exptl_absorpt_correction_T_min 0.6291
_exptl_absorpt_correction_type multi-scan
_exptl_absorpt_process_details 'SADABS (Sheldrick, 2003)'
_exptl_crystal_colour colourless
_exptl_crystal_density_diffrn 1.486
_exptl_crystal_description block
_exptl_crystal_F_000 1384
_exptl_crystal_size_max 0.25
_exptl_crystal_size_mid 0.2
_exptl_crystal_size_min 0.15
_refine_diff_density_max 0.603
_refine_diff_density_min -0.366
_refine_diff_density_rms 0.088
_refine_ls_abs_structure_details
;
 Refined as an inversion twin.
;
_refine_ls_abs_structure_Flack 0.312(9)
_refine_ls_extinction_method none
_refine_ls_goodness_of_fit_ref 0.955
_refine_ls_hydrogen_treatment constr
_refine_ls_matrix_type full
_refine_ls_number_parameters 375
_refine_ls_number_reflns 6571
_refine_ls_number_restraints 8
_refine_ls_restrained_S_all 0.956
_refine_ls_R_factor_all 0.0937
_refine_ls_R_factor_gt 0.0465
_refine_ls_shift/su_max 0
_refine_ls_shift/su_mean 0
_refine_ls_structure_factor_coef Fsqd
_refine_ls_weighting_details 'w=1/[\s^2^(Fo^2^)+(0.0300P)^2^] where P=(Fo^2^+2Fc^2^)/3'
_refine_ls_weighting_scheme calc
_refine_ls_wR_factor_gt 0.0756
_refine_ls_wR_factor_ref 0.0897
_reflns_number_gt 4438
_reflns_number_total 6571
_reflns_threshold_expression 'I > 2\s(I)'
_cod_data_source_file c4nj00598h2.cif
_cod_data_source_block 1
_cod_depositor_comments 'Adding full bibliography for 7054233--7054239.cif.'
_cod_database_code 7054233

loop_
_symmetry_equiv_pos_as_xyz
'x, y, z'
'-x+1/2, -y, z+1/2'
'-x, y+1/2, -z+1/2'
'x+1/2, -y+1/2, -z'

loop_
_atom_site_label
_atom_site_type_symbol
_atom_site_fract_x
_atom_site_fract_y
_atom_site_fract_z
_atom_site_U_iso_or_equiv
_atom_site_adp_type
_atom_site_occupancy
_atom_site_calc_flag
_atom_site_disorder_assembly
_atom_site_disorder_group
Y1 Y 0.14632(4) 0.18770(4) 0.49582(4) 0.01872(14) Uani 1 d . .
S1 S -0.13686(15) 0.11764(15) 0.29267(12) 0.0421(5) Uani 1 d . .
S2 S 0.43525(13) 0.10769(14) 0.29780(11) 0.0326(5) Uani 1 d . .
S3 S -0.15355(15) 0.07562(13) 0.67367(11) 0.0349(4) Uani 1 d . .
O1 O 0.1464(3) 0.3090(3) 0.3917(2) 0.0262(9) Uani 1 d . .
H1 H 0.1335 0.2907 0.3365 0.031 Uiso 1 d . .
H2 H 0.2046 0.3493 0.3867 0.031 Uiso 1 d . .
O2 O 0.2868(3) 0.2917(3) 0.5205(2) 0.0281(11) Uani 1 d . .
H3 H 0.3439 0.2961 0.4838 0.034 Uiso 1 d . .
H4 H 0.3095 0.3102 0.5741 0.034 Uiso 1 d . .
O3 O 0.0979(3) 0.3211(3) 0.5682(3) 0.0344(12) Uani 1 d . .
H5 H 0.0445 0.3232 0.6017 0.041 Uiso 1 d . .
H6 H 0.1151 0.3758 0.5533 0.041 Uiso 1 d . .
O4 O 0.2098(3) 0.1494(3) 0.6309(3) 0.0253(10) Uani 1 d . .
H7 H 0.1746 0.1837 0.6754 0.03 Uiso 1 d A .
N1 N 0.0344(4) 0.1415(4) 0.3863(3) 0.0268(14) Uani 1 d . .
N2 N 0.2753(4) 0.1356(4) 0.4059(4) 0.0336(15) Uani 1 d . .
N3 N -0.0008(4) 0.1480(4) 0.5746(3) 0.0273(14) Uani 1 d . .
C1 C -0.0357(5) 0.1302(5) 0.3468(4) 0.0237(16) Uani 1 d . .
C2 C 0.3426(6) 0.1249(4) 0.3610(4) 0.0227(15) Uani 1 d . .
C3 C -0.0642(5) 0.1182(5) 0.6164(4) 0.0233(16) Uani 1 d . .
C41 C 0.2914(9) 0.1006(17) 0.6695(17) 0.042(5) Uani 0.6 d A 1
H41A H 0.2696 0.0369 0.6882 0.051 Uiso 0.6 calc A 1
H41B H 0.3122 0.136 0.721 0.051 Uiso 0.6 calc A 1
C51 C 0.3759(9) 0.0896(10) 0.6126(9) 0.045(4) Uani 0.6 d A 1
H51A H 0.4253 0.0498 0.6403 0.067 Uiso 0.6 calc A 1
H51B H 0.4039 0.1522 0.6002 0.067 Uiso 0.6 calc A 1
H51C H 0.3549 0.0597 0.5592 0.067 Uiso 0.6 calc A 1
C42 C 0.309(2) 0.122(4) 0.634(4) 0.066(9) Uiso 0.2 d A 2
H42A H 0.3496 0.1781 0.6484 0.079 Uiso 0.2 calc A 2
H42B H 0.3295 0.0985 0.5775 0.079 Uiso 0.2 calc A 2
C52 C 0.325(3) 0.046(3) 0.700(3) 0.066(9) Uiso 0.2 d A 2
H52A H 0.3954 0.0359 0.7072 0.099 Uiso 0.2 calc A 2
H52B H 0.2942 -0.0128 0.6806 0.099 Uiso 0.2 calc A 2
H52C H 0.2962 0.066 0.7541 0.099 Uiso 0.2 calc A 2
C43 C 0.278(3) 0.088(6) 0.670(8) 0.066(9) Uiso 0.2 d A 3
H43A H 0.2708 0.0243 0.6435 0.079 Uiso 0.2 calc A 3
H43B H 0.2609 0.0819 0.7308 0.079 Uiso 0.2 calc A 3
C53 C 0.384(3) 0.117(4) 0.663(3) 0.066(9) Uiso 0.2 d A 3
H53A H 0.4252 0.065 0.6837 0.099 Uiso 0.2 calc A 3
H53B H 0.3948 0.1735 0.6982 0.099 Uiso 0.2 calc A 3
H53C H 0.3996 0.1309 0.6036 0.099 Uiso 0.2 calc A 3
N4 N 0.1432(4) 0.0032(3) 0.5007(4) 0.0220(10) Uani 1 d . .
C6 C 0.1641(4) -0.0503(5) 0.4322(4) 0.0212(15) Uani 1 d . .
H6A H 0.1801 -0.0192 0.3802 0.025 Uiso 1 calc . .
C7 C 0.1634(4) -0.1480(4) 0.4337(4) 0.0204(15) Uani 1 d . .
H7A H 0.1781 -0.1823 0.3831 0.025 Uiso 1 calc . .
C8 C 0.1417(4) -0.1966(4) 0.5080(4) 0.0170(11) Uani 1 d . .
C9 C 0.1180(4) -0.1416(5) 0.5781(4) 0.0204(16) Uani 1 d . .
H9A H 0.1004 -0.1711 0.6304 0.024 Uiso 1 calc . .
C10 C 0.1200(4) -0.0427(5) 0.5722(4) 0.0198(16) Uani 1 d . .
H10A H 0.104 -0.0065 0.6214 0.024 Uiso 1 calc . .
N5 N 0.1337(4) -0.4987(3) 0.5241(3) 0.0263(13) Uani 1 d . .
C11 C 0.1179(4) -0.4540(5) 0.4503(5) 0.0269(18) Uani 1 d . .
H11A H 0.104 -0.4912 0.4012 0.032 Uiso 1 calc . .
C12 C 0.1206(4) -0.3561(5) 0.4416(4) 0.0227(16) Uani 1 d . .
H12A H 0.1085 -0.3274 0.3878 0.027 Uiso 1 calc . .
C13 C 0.1412(4) -0.3003(4) 0.5129(3) 0.0172(12) Uani 1 d . .
C14 C 0.1594(4) -0.3474(4) 0.5897(4) 0.0221(15) Uani 1 d . .
H14A H 0.1748 -0.3126 0.6399 0.026 Uiso 1 calc . .
C15 C 0.1549(5) -0.4452(4) 0.5918(4) 0.0268(15) Uani 1 d . .
H15A H 0.1675 -0.4762 0.6445 0.032 Uiso 1 calc . .
N6 N 0.1299(4) 0.2198(5) -0.2269(3) 0.0295(15) Uani 1 d . .
C16 C 0.0996(5) 0.1494(6) -0.1750(4) 0.0309(18) Uani 1 d . .
H16A H 0.0848 0.0894 -0.1995 0.037 Uiso 1 calc . .
C17 C 0.0889(4) 0.1606(5) -0.0876(4) 0.0224(17) Uani 1 d . .
H17A H 0.0681 0.1087 -0.0535 0.027 Uiso 1 calc . .
C18 C 0.1090(4) 0.2485(5) -0.0497(5) 0.0193(19) Uani 1 d . .
C19 C 0.1361(4) 0.3225(5) -0.1042(3) 0.0233(14) Uani 1 d . .
H19A H 0.1472 0.3845 -0.0824 0.028 Uiso 1 calc . .
C20 C 0.1465(5) 0.3038(5) -0.1909(3) 0.0268(14) Uani 1 d . .
H20A H 0.1668 0.3544 -0.2268 0.032 Uiso 1 calc . .
N7 N 0.1066(4) 0.2858(5) 0.2209(4) 0.0329(16) Uani 1 d . .
C21 C 0.0836(5) 0.3573(6) 0.1689(4) 0.0323(18) Uani 1 d . .
H21A H 0.0664 0.4167 0.1933 0.039 Uiso 1 calc . .
C22 C 0.0836(5) 0.3485(5) 0.0802(4) 0.0269(17) Uani 1 d . .
H22A H 0.069 0.4016 0.0451 0.032 Uiso 1 calc . .
C23 C 0.1054(4) 0.2616(5) 0.0442(5) 0.0225(19) Uani 1 d . .
C24 C 0.1279(4) 0.1875(6) 0.0985(4) 0.0280(16) Uani 1 d . .
H24A H 0.1436 0.1268 0.076 0.034 Uiso 1 calc . .
C25 C 0.1274(5) 0.2021(6) 0.1854(4) 0.0337(18) Uani 1 d . .
H25A H 0.1426 0.1502 0.2217 0.04 Uiso 1 calc . .

loop_
_atom_site_aniso_label
_atom_site_aniso_U_11
_atom_site_aniso_U_22
_atom_site_aniso_U_33
_atom_site_aniso_U_23
_atom_site_aniso_U_13
_atom_site_aniso_U_12
Y1 0.0240(3) 0.0158(2) 0.0164(2) -0.0004(3) 0.0025(3) -0.0013(3)
S1 0.0317(12) 0.0645(14) 0.0300(10) -0.0041(10) -0.0069(10) 0.0001(12)
S2 0.0272(11) 0.0471(12) 0.0234(9) -0.0097(9) 0.0045(8) -0.0045(9)
S3 0.0302(10) 0.0380(11) 0.0365(10) 0.0118(8) 0.0079(10) 0.0011(10)
O1 0.034(2) 0.025(2) 0.019(2) 0.001(2) -0.004(2) -0.012(3)
O2 0.027(2) 0.039(3) 0.019(3) -0.001(2) -0.0011(18) -0.0124(19)
O3 0.047(3) 0.014(3) 0.042(3) -0.002(2) 0.025(2) -0.001(2)
O4 0.027(3) 0.029(3) 0.019(2) -0.001(2) -0.001(2) 0.010(2)
N1 0.034(3) 0.025(3) 0.021(3) 0.003(3) -0.004(3) -0.004(3)
N2 0.038(4) 0.026(4) 0.037(4) -0.007(3) 0.011(3) -0.002(3)
N3 0.029(3) 0.023(3) 0.030(3) -0.003(3) 0.009(3) -0.001(3)
C1 0.031(4) 0.026(4) 0.014(4) -0.003(3) 0.002(3) 0.001(3)
C2 0.032(4) 0.014(3) 0.021(3) -0.004(3) -0.004(4) -0.011(4)
C3 0.029(4) 0.022(4) 0.019(4) 0.000(3) -0.006(3) 0.006(3)
C41 0.037(10) 0.063(13) 0.027(8) 0.019(9) 0.004(8) 0.013(9)
C51 0.039(9) 0.033(9) 0.062(10) -0.006(7) 0.006(7) 0.010(6)
N4 0.025(3) 0.018(2) 0.022(2) -0.001(3) 0.005(4) 0.000(2)
C6 0.022(4) 0.026(4) 0.016(3) 0.005(3) 0.002(3) -0.002(3)
C7 0.024(4) 0.019(3) 0.019(3) -0.007(3) 0.002(3) -0.001(3)
C8 0.016(3) 0.014(3) 0.021(3) 0.002(3) -0.004(3) 0.000(3)
C9 0.021(4) 0.022(4) 0.018(3) 0.001(3) 0.005(3) -0.002(3)
C10 0.020(4) 0.022(4) 0.018(3) 0.000(3) 0.002(3) 0.005(3)
N5 0.031(3) 0.015(3) 0.033(3) -0.002(2) 0.005(3) 0.003(3)
C11 0.029(5) 0.017(4) 0.035(4) -0.006(3) 0.004(3) 0.003(3)
C12 0.020(4) 0.022(4) 0.025(4) 0.004(3) 0.006(3) -0.002(3)
C13 0.013(3) 0.018(3) 0.021(3) 0.001(3) 0.004(3) 0.002(3)
C14 0.021(4) 0.019(3) 0.026(3) -0.004(3) -0.001(3) -0.002(3)
C15 0.029(4) 0.023(4) 0.028(4) 0.006(3) 0.000(4) 0.001(4)
N6 0.021(4) 0.046(4) 0.022(3) -0.004(3) 0.003(3) 0.002(3)
C16 0.026(4) 0.040(5) 0.026(4) -0.009(4) -0.003(3) 0.001(3)
C17 0.016(3) 0.031(5) 0.021(3) 0.002(3) 0.001(3) -0.002(3)
C18 0.010(4) 0.031(5) 0.017(4) 0.004(3) 0.000(3) 0.005(3)
C19 0.014(3) 0.033(4) 0.023(3) 0.003(3) 0.000(3) 0.000(4)
C20 0.022(3) 0.035(4) 0.023(3) 0.008(3) -0.005(3) -0.001(4)
N7 0.027(4) 0.052(5) 0.019(3) 0.002(3) -0.001(2) -0.003(3)
C21 0.030(4) 0.041(5) 0.025(4) -0.010(4) -0.001(3) -0.007(4)
C22 0.023(4) 0.032(4) 0.026(4) 0.005(3) 0.001(3) 0.000(3)
C23 0.018(4) 0.029(5) 0.020(4) 0.002(3) -0.001(3) -0.005(3)
C24 0.023(4) 0.036(4) 0.024(3) -0.002(4) 0.001(3) -0.009(4)
C25 0.037(5) 0.037(5) 0.027(4) 0.010(4) 0.000(3) -0.001(4)

loop_
_atom_type_symbol
_atom_type_description
_atom_type_scat_dispersion_real
_atom_type_scat_dispersion_imag
_atom_type_scat_source
C C 0.0033 0.0016 'International Tables Vol C Tables 4.2.6.8 and 6.1.1.4'
H H 0 0 'International Tables Vol C Tables 4.2.6.8 and 6.1.1.4'
N N 0.0061 0.0033 'International Tables Vol C Tables 4.2.6.8 and 6.1.1.4'
O O 0.0106 0.006 'International Tables Vol C Tables 4.2.6.8 and 6.1.1.4'
S S 0.1246 0.1234 'International Tables Vol C Tables 4.2.6.8 and 6.1.1.4'
Y Y -2.7962 3.5667 'International Tables Vol C Tables 4.2.6.8 and 6.1.1.4'

loop_
_geom_angle_atom_site_label_1
_geom_angle_atom_site_label_2
_geom_angle_atom_site_label_3
_geom_angle
O3 Y1 O4 81.33(16)
O3 Y1 O1 75.44(15)
O4 Y1 O1 141.95(14)
O3 Y1 N2 139.61(18)
O4 Y1 N2 100.88(18)
O1 Y1 N2 79.29(18)
O3 Y1 N1 113.18(18)
O4 Y1 N1 145.15(17)
O1 Y1 N1 72.65(17)
N2 Y1 N1 88.03(19)
O3 Y1 N3 72.42(17)
O4 Y1 N3 78.19(16)
O1 Y1 N3 121.22(17)
N2 Y1 N3 147.87(19)
N1 Y1 N3 76.77(19)
O3 Y1 O2 69.99(14)
O4 Y1 O2 72.86(14)
O1 Y1 O2 71.06(14)
N2 Y1 O2 72.26(17)
N1 Y1 O2 141.20(16)
N3 Y1 O2 135.17(16)
O3 Y1 N4 143.13(16)
O4 Y1 N4 75.53(16)
O1 Y1 N4 138.03(16)
N2 Y1 N4 73.76(18)
N1 Y1 N4 74.83(18)
N3 Y1 N4 74.98(17)
O2 Y1 N4 127.35(15)
Y1 O1 H1 116.5
Y1 O1 H2 118.3
H1 O1 H2 104
Y1 O2 H3 125.2
Y1 O2 H4 124.8
H3 O2 H4 104.3
Y1 O3 H5 123.3
Y1 O3 H6 122.3
H5 O3 H6 111.1
C43 O4 Y1 141(6)
C42 O4 Y1 117(2)
C41 O4 Y1 140.6(11)
C43 O4 H7 108.9
C42 O4 H7 125.7
C41 O4 H7 108.6
Y1 O4 H7 110.3
C1 N1 Y1 163.0(5)
C2 N2 Y1 169.3(5)
C3 N3 Y1 170.6(5)
N1 C1 S1 177.9(7)
N2 C2 S2 178.7(6)
N3 C3 S3 179.1(6)
O4 C41 C51 113.8(15)
O4 C41 H41A 108.8
C51 C41 H41A 108.8
O4 C41 H41B 108.8
C51 C41 H41B 108.8
H41A C41 H41B 107.7
C41 C51 H51A 109.5
C41 C51 H51B 109.5
H51A C51 H51B 109.5
C41 C51 H51C 109.5
H51A C51 H51C 109.5
H51B C51 H51C 109.5
O4 C42 C52 111(3)
O4 C42 H42A 109.4
C52 C42 H42A 109.4
O4 C42 H42B 109.4
C52 C42 H42B 109.4
H42A C42 H42B 108
C42 C52 H52A 109.5
C42 C52 H52B 109.5
H52A C52 H52B 109.5
C42 C52 H52C 109.5
H52A C52 H52C 109.5
H52B C52 H52C 109.5
O4 C43 C53 116(4)
O4 C43 H43A 108.3
C53 C43 H43A 108.3
O4 C43 H43B 108.3
C53 C43 H43B 108.3
H43A C43 H43B 107.4
C43 C53 H53A 109.5
C43 C53 H53B 109.5
H53A C53 H53B 109.5
C43 C53 H53C 109.5
H53A C53 H53C 109.5
H53B C53 H53C 109.5
C10 N4 C6 116.8(5)
C10 N4 Y1 120.9(4)
C6 N4 Y1 122.3(4)
N4 C6 C7 123.1(6)
N4 C6 H6A 118.4
C7 C6 H6A 118.4
C6 C7 C8 120.8(6)
C6 C7 H7A 119.6
C8 C7 H7A 119.6
C7 C8 C9 116.2(5)
C7 C8 C13 122.7(5)
C9 C8 C13 121.1(5)
C8 C9 C10 120.1(6)
C8 C9 H9A 119.9
C10 C9 H9A 119.9
N4 C10 C9 122.9(6)
N4 C10 H10A 118.5
C9 C10 H10A 118.5
C15 N5 C11 117.2(5)
N5 C11 C12 123.4(7)
N5 C11 H11A 118.3
C12 C11 H11A 118.3
C11 C12 C13 119.1(6)
C11 C12 H12A 120.4
C13 C12 H12A 120.4
C12 C13 C14 117.3(5)
C12 C13 C8 121.4(5)
C14 C13 C8 121.3(5)
C15 C14 C13 119.1(6)
C15 C14 H14A 120.4
C13 C14 H14A 120.4
N5 C15 C14 123.8(6)
N5 C15 H15A 118.1
C14 C15 H15A 118.1
C20 N6 C16 116.9(6)
N6 C16 C17 122.9(7)
N6 C16 H16A 118.6
C17 C16 H16A 118.6
C16 C17 C18 120.0(7)
C16 C17 H17A 120
C18 C17 H17A 120
C19 C18 C17 116.8(6)
C19 C18 C23 121.5(6)
C17 C18 C23 121.7(6)
C20 C19 C18 118.9(6)
C20 C19 H19A 120.5
C18 C19 H19A 120.5
N6 C20 C19 124.4(6)
N6 C20 H20A 117.8
C19 C20 H20A 117.8
C21 N7 C25 117.6(6)
N7 C21 C22 122.8(7)
N7 C21 H21A 118.6
C22 C21 H21A 118.6
C23 C22 C21 119.1(7)
C23 C22 H22A 120.5
C21 C22 H22A 120.5
C22 C23 C24 117.9(7)
C22 C23 C18 121.5(6)
C24 C23 C18 120.6(7)
C25 C24 C23 119.6(7)
C25 C24 H24A 120.2
C23 C24 H24A 120.2
N7 C25 C24 123.1(7)
N7 C25 H25A 118.5
C24 C25 H25A 118.5

loop_
_geom_bond_atom_site_label_1
_geom_bond_atom_site_label_2
_geom_bond_distance
Y1 O3 2.293(4)
Y1 O4 2.350(4)
Y1 O1 2.363(4)
Y1 N2 2.374(6)
Y1 N1 2.390(6)
Y1 N3 2.426(5)
Y1 O2 2.447(4)
Y1 N4 2.602(4)
S1 C1 1.633(7)
S2 C2 1.626(8)
S3 C3 1.631(7)
O1 H1 0.92
O1 H2 0.9806
O2 H3 0.9719
O2 H4 0.933
O3 H5 0.8998
O3 H6 0.8391
O4 C43 1.41(3)
O4 C42 1.41(3)
O4 C41 1.445(12)
O4 H7 0.9761
N1 C1 1.152(7)
N2 C2 1.169(8)
N3 C3 1.165(7)
C41 C51 1.47(2)
C41 H41A 0.99
C41 H41B 0.99
C51 H51A 0.98
C51 H51B 0.98
C51 H51C 0.98
C42 C52 1.50(3)
C42 H42A 0.99
C42 H42B 0.99
C52 H52A 0.98
C52 H52B 0.98
C52 H52C 0.98
C43 C53 1.50(3)
C43 H43A 0.99
C43 H43B 0.99
C53 H53A 0.98
C53 H53B 0.98
C53 H53C 0.98
N4 C10 1.332(8)
N4 C6 1.342(8)
C6 C7 1.377(8)
C6 H6A 0.95
C7 C8 1.383(8)
C7 H7A 0.95
C8 C9 1.383(8)
C8 C13 1.464(7)
C9 C10 1.397(9)
C9 H9A 0.95
C10 H10A 0.95
N5 C15 1.333(7)
N5 C11 1.334(8)
C11 C12 1.387(9)
C11 H11A 0.95
C12 C13 1.395(8)
C12 H12A 0.95
C13 C14 1.397(7)
C14 C15 1.380(8)
C14 H14A 0.95
C15 H15A 0.95
N6 C20 1.331(8)
N6 C16 1.349(8)
C16 C17 1.386(9)
C16 H16A 0.95
C17 C18 1.401(8)
C17 H17A 0.95
C18 C19 1.399(9)
C18 C23 1.484(7)
C19 C20 1.390(8)
C19 H19A 0.95
C20 H20A 0.95
N7 C21 1.334(9)
N7 C25 1.334(10)
C21 C22 1.395(9)
C21 H21A 0.95
C22 C23 1.381(9)
C22 H22A 0.95
C23 C24 1.381(10)
C24 C25 1.377(8)
C24 H24A 0.95
C25 H25A 0.95

loop_
_geom_hbond_atom_site_label_D
_geom_hbond_atom_site_label_H
_geom_hbond_atom_site_label_A
_geom_hbond_distance_DH
_geom_hbond_distance_HA
_geom_hbond_distance_DA
_geom_hbond_angle_DHA
_geom_hbond_site_symmetry_A
O1 H1 N7 0.92 1.85 2.751(7) 165.8 .
O1 H2 S3 0.98 2.4 3.344(4) 160.3 4_556
O2 H3 N3 0.97 2.44 3.374(7) 160.2 4_556
O2 H4 S1 0.93 2.43 3.361(4) 171.6 4_556
O3 H5 S2 0.9 2.38 3.220(4) 155.3 4_456
O3 H6 N5 0.84 1.84 2.677(7) 171.4 1_565
O4 H7 N6 0.98 1.73 2.674(7) 162.8 1_556
C6 H6A N2 0.95 2.57 3.057(8) 111.9 .
C9 H9A S2 0.95 2.81 3.551(6) 135.1 2
C10 H10A O4 0.95 2.63 3.111(8) 111.5 .
C12 H12A S1 0.95 2.96 3.696(7) 135.7 3_545
C15 H15A S3 0.95 2.95 3.686(6) 135.6 3_546
C16 H16A S2 0.95 2.79 3.678(8) 155.9 2_554
C20 H20A S1 0.95 2.9 3.543(7) 125.6 4
C21 H21A S1 0.95 3 3.789(8) 141.5 3
